data_2209796
loop_
_publ_author_name
'Ibrahim, Kani'
'\,Sahin, Onur'
'Filiz, Yilmaz'
'B\"uy\"ukg\"ung\"or, Orhan'

_publ_section_title
;(\m-Perfluorosebacato-\k^2^<i>O</i>:<i>O</i>')bis[aquabis(1,10-phenanthroline-\k^2^<i>N</i>,<i>N</i>')zinc(II)]
 perfluorosebacate
 bis[triaqua(perfluorosebacato-\k<i>O</i>)(1,10-phenanthroline-\k^2^<i>N</i>,<i>N</i>')zinc(II)]
 3.32-hydrate
;
_journal_coeditor_code CI2094
_journal_issue 8
_journal_name_full 'Acta Crystallographica Section E'
_journal_page_first m1909
_journal_page_last m1911
_journal_paper_doi 10.1107/S1600536806027656
_journal_volume 62
_journal_year 2006
_chemical_formula_iupac
;
[Zn2 (C10 F16 O4) (C12 H8 N2)4 (H2 O)2] (C10 F16 O4) ,
[Zn (C10 F16 O4) (C12 H8 N2) (H2 O)3] , 3.32H2 O
;
_chemical_formula_moiety 'C58 H36 F16 N8 O6 Zn2 2+ , C10 F16 O4 2- , 2C22 H14 F16 N2 O7 Zn , 3.32H2 O'
_chemical_formula_sum 'C112 H70.63 F64 N12 O27.32 Zn4'
_chemical_formula_weight 3499.05
_chemical_name_systematic
;
(\m-Perfluorosebacato-\k^2^O:O')bis[aquabis(1,10-phenanthroline-
\k^2^N,N')zinc(II)] perfluorosebacate bis[triaqua(perfluorosebacato-
\kO)(1,10-phenanthroline-\k^2^N,N')zinc(II)] 3.32-hydrate
;
_space_group_IT_number 2
_symmetry_cell_setting triclinic
_symmetry_space_group_name_Hall '-P 1'
_symmetry_space_group_name_H-M 'P -1'
_atom_sites_solution_hydrogens geom
_atom_sites_solution_primary direct
_atom_sites_solution_secondary difmap
_cell_angle_alpha 70.556(12)
_cell_angle_beta 81.673(13)
_cell_angle_gamma 70.530(11)
_cell_formula_units_Z 1
_cell_length_a 13.505(2)
_cell_length_b 15.271(2)
_cell_length_c 17.332(3)
_cell_measurement_reflns_used 46049
_cell_measurement_temperature 100
_cell_measurement_theta_max 28.02
_cell_measurement_theta_min 1.82
_cell_volume 3175.6(9)
_computing_cell_refinement X-AREA
_computing_data_collection 'X-AREA (Stoe & Cie, 2002)'
_computing_data_reduction 'X-RED32 (Stoe & Cie, 2002)'
_computing_molecular_graphics 'ORTEP-3 for Windows (Farrugia, 1997)'
_computing_publication_material 'WinGX (Farrugia, 1999)'
_computing_structure_refinement 'SHELXL97 (Sheldrick, 1997)'
_computing_structure_solution 'SHELXS97 (Sheldrick, 1997)'
_diffrn_ambient_temperature 100
_diffrn_detector_area_resol_mean 6.67
_diffrn_measured_fraction_theta_full 0.991
_diffrn_measured_fraction_theta_max 0.991
_diffrn_measurement_device_type 'Stoe IPDS II'
_diffrn_measurement_method \w
_diffrn_radiation_monochromator graphite
_diffrn_radiation_source 'fine-focus sealed tube'
_diffrn_radiation_type MoK\a
_diffrn_radiation_wavelength 0.71073
_diffrn_reflns_av_R_equivalents 0.0610
_diffrn_reflns_av_sigmaI/netI 0.0433
_diffrn_reflns_limit_h_max 17
_diffrn_reflns_limit_h_min -17
_diffrn_reflns_limit_k_max 20
_diffrn_reflns_limit_k_min -19
_diffrn_reflns_limit_l_max 22
_diffrn_reflns_limit_l_min -22
_diffrn_reflns_number 46049
_diffrn_reflns_theta_full 27.94
_diffrn_reflns_theta_max 27.94
_diffrn_reflns_theta_min 1.82
_diffrn_standards_decay_% <2
_diffrn_standards_number 0
_exptl_absorpt_coefficient_mu 0.919
_exptl_absorpt_correction_T_max 0.809
_exptl_absorpt_correction_T_min 0.686
_exptl_absorpt_correction_type integration
_exptl_absorpt_process_details '(X-RED32; Stoe & Cie, 2002)'
_exptl_crystal_colour colourless
_exptl_crystal_density_diffrn 1.830
_exptl_crystal_density_method 'not measured'
_exptl_crystal_description Prism
_exptl_crystal_F_000 1741.2
_exptl_crystal_size_max 0.54
_exptl_crystal_size_mid 0.35
_exptl_crystal_size_min 0.23
_refine_diff_density_max 1.402
_refine_diff_density_min -0.779
_refine_ls_extinction_method none
_refine_ls_goodness_of_fit_ref 0.994
_refine_ls_hydrogen_treatment mixed
_refine_ls_matrix_type full
_refine_ls_number_parameters 1028
_refine_ls_number_reflns 15080
_refine_ls_number_restraints 12
_refine_ls_restrained_S_all 0.994
_refine_ls_R_factor_all 0.0581
_refine_ls_R_factor_gt 0.0450
_refine_ls_shift/su_max 0.003
_refine_ls_shift/su_mean 0.000
_refine_ls_structure_factor_coef Fsqd
_refine_ls_weighting_details 'calc w = 1/[\s^2^(Fo^2^)+(0.0623P)^2^+3.9061P] where P=(Fo^2^+2Fc^2^)/3'
_refine_ls_weighting_scheme calc
_refine_ls_wR_factor_gt 0.1153
_refine_ls_wR_factor_ref 0.1221
_reflns_number_gt 12163
_reflns_number_total 15080
_reflns_threshold_expression I>2\s(I)
_cod_data_source_file ci2094.cif
_cod_data_source_block I
_cod_depositor_comments
;
The following automatic conversions were performed:
'_symmetry_cell_setting' value 'Triclinic' changed to 'triclinic'
according to '/home/saulius/struct/CIF-dictionaries/cif_core.dic'
dictionary named 'cif_core.dic' version 2.4.1 from 2010-06-29.

Automatic conversion script
Id: cif_fix_enum 1527 2010-12-29 10:47:43Z saulius 

The following automatic conversions were performed:

'_symmetry_cell_setting' value 'Triclinic' changed to 'triclinic'
according to /home/saulius/struct/CIF-dictionaries/cif_core.dic
dictionary named 'cif_core.dic' version 2.4.1 from 2010-06-29.

Automatic conversion script
Id: cif_fix_values 1715 2011-07-08 13:25:40Z adriana 
;
_cod_database_code 2209796
_cod_database_fobs_code 2209796

loop_
_symmetry_equiv_pos_as_xyz
'x, y, z'
'-x, -y, -z'

loop_
_atom_site_type_symbol
_atom_site_label
_atom_site_fract_x
_atom_site_fract_y
_atom_site_fract_z
_atom_site_U_iso_or_equiv
_atom_site_adp_type
_atom_site_calc_flag
_atom_site_refinement_flags
_atom_site_occupancy
C C1 0.7391(2) 0.5588(2) 0.26376(18) 0.0309(6) Uani d . 1
H H1 0.7424 0.5346 0.3205 0.037 Uiso calc R 1
C C2 0.6712(2) 0.5352(2) 0.2256(2) 0.0350(7) Uani d . 1
H H2 0.6286 0.4982 0.2567 0.042 Uiso calc R 1
C C3 0.6684(2) 0.5673(2) 0.1420(2) 0.0345(6) Uani d . 1
H H3 0.6254 0.5506 0.1157 0.041 Uiso calc R 1
C C4 0.7311(2) 0.6256(2) 0.09623(18) 0.0281(6) Uani d . 1
C C5 0.7337(2) 0.6624(2) 0.00878(18) 0.0329(6) Uani d . 1
H H5 0.6934 0.6465 -0.0206 0.040 Uiso calc R 1
C C6 0.7934(2) 0.7198(2) -0.03156(18) 0.0330(6) Uani d . 1
H H6 0.7961 0.7403 -0.0885 0.040 Uiso calc R 1
C C7 0.8530(2) 0.7501(2) 0.01086(16) 0.0268(5) Uani d . 1
C C8 0.9086(2) 0.8177(2) -0.02842(16) 0.0293(6) Uani d . 1
H H8 0.9108 0.8426 -0.0852 0.035 Uiso calc R 1
C C9 0.9591(2) 0.8467(2) 0.01703(16) 0.0288(6) Uani d . 1
H H9 0.9944 0.8925 -0.0083 0.035 Uiso calc R 1
C C10 0.9569(2) 0.8061(2) 0.10262(15) 0.0237(5) Uani d . 1
H H10 0.9916 0.8256 0.1334 0.028 Uiso calc R 1
C C11 0.8539(2) 0.71416(19) 0.09647(15) 0.0223(5) Uani d . 1
C C12 0.7941(2) 0.6488(2) 0.13982(16) 0.0233(5) Uani d . 1
C C13 1.0977(2) 0.5472(2) 0.14667(16) 0.0250(5) Uani d . 1
H H13 1.0790 0.6079 0.1070 0.030 Uiso calc R 1
C C14 1.1800(2) 0.4722(2) 0.12811(17) 0.0281(6) Uani d . 1
H H14 1.2161 0.4832 0.0776 0.034 Uiso calc R 1
C C15 1.2066(2) 0.3818(2) 0.18560(17) 0.0286(6) Uani d . 1
H H15 1.2612 0.3308 0.1744 0.034 Uiso calc R 1
C C16 1.1510(2) 0.3668(2) 0.26175(17) 0.0261(5) Uani d . 1
C C17 1.1750(2) 0.2752(2) 0.32563(19) 0.0320(6) Uani d . 1
H H17 1.2258 0.2210 0.3159 0.038 Uiso calc R 1
C C18 1.1248(2) 0.2666(2) 0.39949(19) 0.0328(6) Uani d . 1
H H18 1.1412 0.2064 0.4398 0.039 Uiso calc R 1
C C19 1.0465(2) 0.3484(2) 0.41731(17) 0.0277(6) Uani d . 1
C C20 0.9955(2) 0.3452(2) 0.49433(17) 0.0305(6) Uani d . 1
H H20 1.0129 0.2878 0.5377 0.037 Uiso calc R 1
C C21 0.9207(2) 0.4262(2) 0.50563(16) 0.0290(6) Uani d . 1
H H21 0.8859 0.4239 0.5563 0.035 Uiso calc R 1
C C22 0.8968(2) 0.5130(2) 0.44000(16) 0.0267(5) Uani d . 1
H H22 0.8453 0.5678 0.4479 0.032 Uiso calc R 1
C C23 1.0185(2) 0.4384(2) 0.35512(15) 0.0229(5) Uani d . 1
C C24 1.0714(2) 0.44742(19) 0.27573(15) 0.0220(5) Uani d . 1
C C25 0.8182(2) 0.8209(2) 0.31066(16) 0.0270(5) Uani d . 1
C C26 0.7263(3) 0.8860(2) 0.3509(2) 0.0345(6) Uani d . 1
C C27 0.6491(3) 0.8380(3) 0.4073(2) 0.0370(7) Uani d . 1
C C28 0.5456(2) 0.9016(2) 0.44048(19) 0.0337(6) Uani d . 1
C C29 0.5514(3) 0.9780(3) 0.4765(2) 0.0387(7) Uani d . 1
C C30 0.5568(2) 0.4696(2) 0.51195(17) 0.0305(6) Uani d . 1
C C31 0.5955(2) 0.4708(2) 0.59231(16) 0.0254(5) Uani d . 1
C C32 0.5808(2) 0.5698(2) 0.60479(16) 0.0258(5) Uani d . 1
C C33 0.6521(2) 0.5661(2) 0.66886(16) 0.0256(5) Uani d . 1
C C34 0.6568(2) 0.4848(2) 0.75284(15) 0.0238(5) Uani d . 1
C C35 0.4542(2) 0.8358(2) 0.85193(16) 0.0325(6) Uani d . 1
H H35 0.4131 0.8150 0.8274 0.039 Uiso calc R 1
C C36 0.5260(3) 0.8819(3) 0.80270(19) 0.0387(7) Uani d . 1
H H36 0.5333 0.8896 0.7469 0.046 Uiso calc R 1
C C37 0.5846(2) 0.9150(2) 0.83712(19) 0.0366(7) Uani d . 1
H H37 0.6310 0.9470 0.8048 0.044 Uiso calc R 1
C C38 0.5746(2) 0.9008(2) 0.92224(19) 0.0305(6) Uani d . 1
C C39 0.6338(2) 0.9321(2) 0.9637(2) 0.0355(7) Uani d . 1
H H39 0.6784 0.9674 0.9336 0.043 Uiso calc R 1
C C40 0.6259(2) 0.9112(2) 1.0459(2) 0.0345(7) Uani d . 1
H H40 0.6661 0.9315 1.0716 0.041 Uiso calc R 1
C C41 0.5570(2) 0.8584(2) 1.09435(18) 0.0283(6) Uani d . 1
C C42 0.5475(2) 0.8330(2) 1.18006(19) 0.0323(6) Uani d . 1
H H42 0.5888 0.8486 1.2088 0.039 Uiso calc R 1
C C43 0.4766(2) 0.7849(2) 1.22132(18) 0.0311(6) Uani d . 1
H H43 0.4697 0.7676 1.2781 0.037 Uiso calc R 1
C C44 0.4151(2) 0.7621(2) 1.17733(16) 0.0271(5) Uani d . 1
H H44 0.3666 0.7304 1.2059 0.032 Uiso calc R 1
C C45 0.4937(2) 0.83029(19) 1.05507(17) 0.0241(5) Uani d . 1
C C46 0.5028(2) 0.8511(2) 0.96745(17) 0.0254(5) Uani d . 1
C C47 0.2385(2) 0.6976(2) 0.90502(15) 0.0256(5) Uani d . 1
C C48 0.1678(2) 0.7259(2) 0.83132(15) 0.0245(5) Uani d . 1
C C49 0.2220(2) 0.7636(2) 0.74747(15) 0.0233(5) Uani d . 1
C C50 0.1646(2) 0.7722(2) 0.67231(14) 0.0222(5) Uani d . 1
C C51 0.1990(2) 0.8366(2) 0.58908(15) 0.0236(5) Uani d . 1
C C52 0.1640(2) 0.8221(2) 0.51389(14) 0.0224(5) Uani d . 1
C C53 0.1680(2) 0.9024(2) 0.43125(15) 0.0229(5) Uani d . 1
C C54 0.1643(2) 0.86979(19) 0.35577(14) 0.0212(5) Uani d . 1
C C55 0.1273(2) 0.9527(2) 0.27605(15) 0.0248(5) Uani d . 1
C C56 0.1512(2) 0.91734(19) 0.19886(14) 0.0214(5) Uani d . 1
N N1 0.79913(17) 0.61437(17) 0.22268(14) 0.0240(4) Uani d . 1
N N2 0.90697(17) 0.74087(16) 0.14127(12) 0.0210(4) Uani d . 1
N N3 1.04445(17) 0.53631(16) 0.21838(13) 0.0216(4) Uani d . 1
N N4 0.94561(18) 0.51914(17) 0.36712(13) 0.0224(4) Uani d . 1
N N5 0.44311(19) 0.82103(18) 0.93215(13) 0.0264(5) Uani d . 1
N N6 0.42296(18) 0.78383(16) 1.09631(13) 0.0226(4) Uani d . 1
O O1 1.05782(15) 0.67892(14) 0.29094(11) 0.0227(4) Uani d D 1
H H1A 1.057(3) 0.7357(16) 0.282(2) 0.034 Uiso d D 1
H H1B 1.1156(19) 0.644(2) 0.278(2) 0.034 Uiso d D 1
O O2 0.82544(16) 0.73301(15) 0.33026(12) 0.0295(4) Uani d . 1
O O3 0.87687(19) 0.86375(17) 0.26480(14) 0.0401(5) Uani d . 1
O O4 0.73773(16) 0.41427(15) 0.76271(12) 0.0291(4) Uani d . 1
O O5 0.57842(16) 0.50037(16) 0.79911(12) 0.0307(4) Uani d . 1
O O6 0.21278(15) 0.73669(15) 1.10209(11) 0.0230(4) Uani d D 1
H H6A 0.235(3) 0.6836(18) 1.1370(18) 0.035 Uiso d D 1
H H6B 0.183(3) 0.775(2) 1.128(2) 0.035 Uiso d D 1
O O7 0.40724(16) 0.61865(15) 1.03947(11) 0.0259(4) Uani d D 1
H H7A 0.379(3) 0.593(3) 1.017(2) 0.039 Uiso d D 1
H H7B 0.415(3) 0.583(2) 1.0872(13) 0.039 Uiso d D 1
O O8 0.24015(16) 0.91993(15) 0.99704(11) 0.0265(4) Uani d D 1
H H8A 0.196(2) 0.940(3) 0.9622(19) 0.040 Uiso d D 1
H H8B 0.213(3) 0.938(3) 1.0368(17) 0.040 Uiso d D 1
O O9 0.25083(16) 0.77031(14) 0.91641(10) 0.0258(4) Uani d . 1
O O10 0.27299(19) 0.61056(16) 0.94211(12) 0.0352(5) Uani d . 1
O O11 0.12639(16) 0.84333(14) 0.20584(10) 0.0242(4) Uani d . 1
O O12 0.19102(18) 0.96729(15) 0.13913(11) 0.0296(4) Uani d . 1
O O13 0.11155(19) 0.97708(16) 0.87225(12) 0.0326(5) Uani d D 1
H H13A 0.117(3) 1.019(2) 0.8287(17) 0.049 Uiso d D 1
H H13B 0.139(3) 0.9245(19) 0.864(3) 0.049 Uiso d D 1
O O14 0.5717(3) 0.6144(3) 0.9091(2) 0.0346(11) Uani d PD 0.658(9)
H H14A 0.529(4) 0.603(5) 0.948(3) 0.052 Uiso d PD 0.658(9)
H H14B 0.557(5) 0.591(5) 0.877(3) 0.052 Uiso d PD 0.658(9)
F F1 0.6653(2) 0.95839(17) 0.28837(14) 0.0633(7) Uani d . 1
F F2 0.76424(18) 0.92810(18) 0.39051(16) 0.0580(7) Uani d . 1
F F3 0.61555(14) 0.78863(15) 0.37142(12) 0.0390(4) Uani d . 1
F F4 0.70507(18) 0.77189(14) 0.47344(11) 0.0430(5) Uani d . 1
F F5 0.47889(17) 0.95016(17) 0.37703(13) 0.0484(5) Uani d . 1
F F6 0.50129(18) 0.83885(16) 0.49450(13) 0.0482(5) Uani d . 1
F F7 0.5721(2) 1.05102(16) 0.41391(16) 0.0596(7) Uani d . 1
F F8 0.63076(17) 0.9364(2) 0.52831(16) 0.0631(7) Uani d . 1
F F9 0.62119(14) 0.50011(15) 0.44884(10) 0.0377(4) Uani d . 1
F F10 0.56749(15) 0.37534(13) 0.52340(11) 0.0349(4) Uani d . 1
F F11 0.69820(14) 0.42130(14) 0.59256(11) 0.0345(4) Uani d . 1
F F12 0.54794(15) 0.41963(13) 0.65630(10) 0.0341(4) Uani d . 1
F F13 0.60186(15) 0.63050(13) 0.53243(10) 0.0341(4) Uani d . 1
F F14 0.47957(14) 0.60587(13) 0.62763(10) 0.0327(4) Uani d . 1
F F15 0.61709(15) 0.65495(13) 0.68013(11) 0.0347(4) Uani d . 1
F F16 0.74979(13) 0.55726(13) 0.63230(10) 0.0312(4) Uani d . 1
F F17 0.07888(13) 0.79814(14) 0.83879(10) 0.0325(4) Uani d . 1
F F18 0.13908(15) 0.64976(14) 0.83079(10) 0.0340(4) Uani d . 1
F F19 0.22924(15) 0.85173(13) 0.73953(9) 0.0312(4) Uani d . 1
F F20 0.32003(13) 0.70138(14) 0.74712(9) 0.0334(4) Uani d . 1
F F21 0.06103(13) 0.80958(13) 0.68455(9) 0.0293(4) Uani d . 1
F F22 0.18385(15) 0.68188(12) 0.66690(9) 0.0322(4) Uani d . 1
F F23 0.15670(15) 0.93047(12) 0.58572(9) 0.0309(4) Uani d . 1
F F24 0.30407(13) 0.81389(15) 0.58530(10) 0.0366(4) Uani d . 1
F F25 0.06401(13) 0.82016(13) 0.52899(9) 0.0290(4) Uani d . 1
F F26 0.22472(16) 0.73579(13) 0.50628(9) 0.0350(4) Uani d . 1
F F27 0.08645(15) 0.98178(12) 0.43079(9) 0.0328(4) Uani d . 1
F F28 0.25718(15) 0.92530(15) 0.42581(10) 0.0382(4) Uani d . 1
F F29 0.09988(15) 0.81457(13) 0.37561(9) 0.0324(4) Uani d . 1
F F30 0.26162(14) 0.81447(15) 0.34125(10) 0.0372(4) Uani d . 1
F F31 0.02332(15) 0.99493(14) 0.28353(10) 0.0395(4) Uani d . 1
F F32 0.17557(19) 1.02039(14) 0.26881(10) 0.0442(5) Uani d . 1
Zn Zn1 0.92431(2) 0.64810(2) 0.264318(16) 0.02023(8) Uani d . 1
Zn Zn2 0.32520(2) 0.77141(2) 1.014147(16) 0.02163(8) Uani d . 1

loop_
_atom_site_aniso_label
_atom_site_aniso_U_11
_atom_site_aniso_U_22
_atom_site_aniso_U_33
_atom_site_aniso_U_12
_atom_site_aniso_U_13
_atom_site_aniso_U_23
C1 0.0295(14) 0.0311(15) 0.0335(14) -0.0143(12) 0.0040(11) -0.0089(12)
C2 0.0263(14) 0.0300(15) 0.0523(18) -0.0131(12) 0.0025(13) -0.0146(13)
C3 0.0259(14) 0.0323(16) 0.0542(18) -0.0092(12) -0.0038(13) -0.0233(14)
C4 0.0238(13) 0.0265(14) 0.0387(15) -0.0028(11) -0.0061(11) -0.0186(12)
C5 0.0325(15) 0.0353(16) 0.0353(15) -0.0018(13) -0.0102(12) -0.0213(12)
C6 0.0340(15) 0.0377(16) 0.0251(13) 0.0019(13) -0.0081(11) -0.0165(12)
C7 0.0276(13) 0.0280(14) 0.0226(12) -0.0015(11) -0.0031(10) -0.0110(10)
C8 0.0299(14) 0.0324(15) 0.0172(11) -0.0020(12) 0.0020(10) -0.0055(10)
C9 0.0285(14) 0.0284(14) 0.0230(12) -0.0081(12) 0.0044(10) -0.0026(10)
C10 0.0232(12) 0.0243(13) 0.0217(11) -0.0067(11) 0.0021(9) -0.0064(10)
C11 0.0218(12) 0.0235(13) 0.0206(11) -0.0026(10) -0.0011(9) -0.0098(9)
C12 0.0217(12) 0.0241(13) 0.0252(12) -0.0037(10) -0.0012(9) -0.0118(10)
C13 0.0270(13) 0.0299(14) 0.0202(11) -0.0101(11) 0.0021(10) -0.0103(10)
C14 0.0298(14) 0.0336(15) 0.0249(12) -0.0109(12) 0.0039(10) -0.0149(11)
C15 0.0280(13) 0.0305(15) 0.0322(14) -0.0082(12) 0.0010(11) -0.0174(11)
C16 0.0279(13) 0.0245(13) 0.0301(13) -0.0103(11) -0.0031(10) -0.0106(10)
C17 0.0331(15) 0.0246(14) 0.0402(15) -0.0093(12) -0.0040(12) -0.0108(12)
C18 0.0353(15) 0.0240(14) 0.0388(15) -0.0133(12) -0.0051(12) -0.0034(11)
C19 0.0299(14) 0.0281(14) 0.0281(13) -0.0167(12) -0.0033(10) -0.0036(11)
C20 0.0349(15) 0.0360(16) 0.0243(12) -0.0232(13) -0.0036(11) -0.0003(11)
C21 0.0340(15) 0.0400(16) 0.0179(11) -0.0236(13) 0.0018(10) -0.0041(11)
C22 0.0289(13) 0.0358(15) 0.0203(11) -0.0175(12) 0.0038(10) -0.0093(10)
C23 0.0234(12) 0.0260(13) 0.0232(11) -0.0128(11) -0.0011(9) -0.0069(10)
C24 0.0247(12) 0.0243(13) 0.0222(11) -0.0121(10) -0.0020(9) -0.0086(9)
C25 0.0294(14) 0.0306(14) 0.0244(12) -0.0111(12) 0.0057(10) -0.0137(11)
C26 0.0346(16) 0.0310(16) 0.0398(16) -0.0120(13) 0.0092(12) -0.0155(13)
C27 0.0378(17) 0.0410(18) 0.0368(15) -0.0152(14) 0.0120(13) -0.0201(13)
C28 0.0277(14) 0.0356(16) 0.0370(15) -0.0109(13) 0.0056(12) -0.0115(12)
C29 0.0357(17) 0.0415(18) 0.0437(17) -0.0171(15) 0.0112(14) -0.0191(14)
C30 0.0340(16) 0.0308(15) 0.0275(13) -0.0113(13) -0.0009(11) -0.0084(11)
C31 0.0258(13) 0.0282(14) 0.0229(12) -0.0108(11) 0.0001(10) -0.0065(10)
C32 0.0272(13) 0.0272(14) 0.0209(11) -0.0101(11) -0.0020(10) -0.0024(10)
C33 0.0275(13) 0.0266(14) 0.0239(12) -0.0109(11) -0.0024(10) -0.0060(10)
C34 0.0277(13) 0.0253(13) 0.0209(11) -0.0098(11) -0.0031(10) -0.0076(10)
C35 0.0343(15) 0.0380(16) 0.0196(12) -0.0122(13) 0.0013(11) -0.0017(11)
C36 0.0377(17) 0.0399(18) 0.0251(13) -0.0105(14) 0.0075(12) 0.0023(12)
C37 0.0306(15) 0.0283(15) 0.0371(15) -0.0085(12) 0.0094(12) 0.0028(12)
C38 0.0242(13) 0.0213(13) 0.0385(15) -0.0069(11) 0.0044(11) -0.0017(11)
C39 0.0233(14) 0.0251(14) 0.0541(19) -0.0097(12) 0.0037(12) -0.0069(13)
C40 0.0233(13) 0.0268(15) 0.0562(19) -0.0102(12) -0.0033(13) -0.0131(13)
C41 0.0233(13) 0.0216(13) 0.0404(15) -0.0058(11) -0.0047(11) -0.0095(11)
C42 0.0319(15) 0.0292(15) 0.0408(16) -0.0083(12) -0.0106(12) -0.0143(12)
C43 0.0374(16) 0.0322(15) 0.0269(13) -0.0109(13) -0.0081(11) -0.0099(11)
C44 0.0312(14) 0.0291(14) 0.0220(12) -0.0116(12) -0.0028(10) -0.0060(10)
C45 0.0205(12) 0.0199(12) 0.0306(13) -0.0069(10) -0.0017(10) -0.0053(10)
C46 0.0215(12) 0.0205(12) 0.0291(13) -0.0063(10) 0.0019(10) -0.0024(10)
C47 0.0352(14) 0.0317(14) 0.0140(10) -0.0151(12) 0.0014(10) -0.0080(10)
C48 0.0316(14) 0.0295(14) 0.0170(11) -0.0145(12) 0.0008(10) -0.0083(10)
C49 0.0286(13) 0.0276(13) 0.0174(11) -0.0122(11) 0.0010(9) -0.0085(9)
C50 0.0290(13) 0.0262(13) 0.0157(10) -0.0130(11) 0.0007(9) -0.0080(9)
C51 0.0280(13) 0.0299(14) 0.0164(11) -0.0134(11) 0.0008(9) -0.0078(10)
C52 0.0283(13) 0.0259(13) 0.0160(10) -0.0113(11) 0.0021(9) -0.0084(9)
C53 0.0296(13) 0.0263(13) 0.0171(11) -0.0144(11) 0.0017(9) -0.0073(9)
C54 0.0261(12) 0.0248(13) 0.0160(10) -0.0116(11) 0.0011(9) -0.0073(9)
C55 0.0372(15) 0.0228(13) 0.0174(11) -0.0137(11) 0.0009(10) -0.0063(9)
C56 0.0283(13) 0.0238(12) 0.0138(10) -0.0102(11) 0.0004(9) -0.0061(9)
N1 0.0211(10) 0.0265(12) 0.0259(10) -0.0088(9) 0.0012(8) -0.0091(9)
N2 0.0213(10) 0.0237(11) 0.0177(9) -0.0068(9) 0.0009(8) -0.0067(8)
N3 0.0221(10) 0.0249(11) 0.0202(10) -0.0098(9) 0.0010(8) -0.0082(8)
N4 0.0254(11) 0.0270(11) 0.0178(9) -0.0139(9) 0.0015(8) -0.0056(8)
N5 0.0274(11) 0.0291(12) 0.0202(10) -0.0112(10) 0.0033(8) -0.0035(9)
N6 0.0256(11) 0.0236(11) 0.0208(10) -0.0098(9) -0.0030(8) -0.0062(8)
O1 0.0264(9) 0.0233(9) 0.0209(8) -0.0112(8) 0.0018(7) -0.0076(7)
O2 0.0320(10) 0.0304(11) 0.0264(9) -0.0109(9) 0.0097(8) -0.0124(8)
O3 0.0458(13) 0.0345(12) 0.0411(12) -0.0179(11) 0.0169(10) -0.0149(10)
O4 0.0286(10) 0.0305(11) 0.0245(9) -0.0065(9) -0.0010(7) -0.0063(8)
O5 0.0304(10) 0.0359(11) 0.0228(9) -0.0095(9) 0.0020(8) -0.0071(8)
O6 0.0264(9) 0.0261(10) 0.0182(8) -0.0114(8) 0.0036(7) -0.0074(7)
O7 0.0332(10) 0.0261(10) 0.0196(8) -0.0114(8) 0.0024(7) -0.0077(7)
O8 0.0323(10) 0.0282(10) 0.0196(9) -0.0101(9) -0.0020(7) -0.0068(7)
O9 0.0366(11) 0.0290(10) 0.0156(8) -0.0138(9) -0.0021(7) -0.0073(7)
O10 0.0551(14) 0.0317(11) 0.0237(9) -0.0189(10) -0.0093(9) -0.0057(8)
O11 0.0340(10) 0.0273(10) 0.0171(8) -0.0166(8) 0.0034(7) -0.0085(7)
O12 0.0462(12) 0.0301(10) 0.0171(8) -0.0217(10) 0.0053(8) -0.0056(7)
O13 0.0464(13) 0.0276(11) 0.0221(9) -0.0096(10) -0.0052(9) -0.0056(8)
O14 0.0310(18) 0.042(2) 0.042(2) -0.0169(15) 0.0105(14) -0.0263(16)
F1 0.0579(14) 0.0439(13) 0.0494(12) 0.0043(11) 0.0099(10) 0.0099(10)
F2 0.0543(13) 0.0726(16) 0.0839(16) -0.0447(12) 0.0374(12) -0.0618(14)
F3 0.0319(9) 0.0499(11) 0.0463(10) -0.0197(9) 0.0060(8) -0.0248(9)
F4 0.0620(13) 0.0349(10) 0.0261(8) -0.0101(9) -0.0012(8) -0.0066(7)
F5 0.0439(11) 0.0534(13) 0.0437(11) -0.0091(10) -0.0086(9) -0.0124(9)
F6 0.0568(13) 0.0447(12) 0.0471(11) -0.0248(10) 0.0211(10) -0.0193(9)
F7 0.0680(15) 0.0402(12) 0.0777(16) -0.0299(11) 0.0433(13) -0.0325(11)
F8 0.0382(11) 0.101(2) 0.0743(16) -0.0135(12) -0.0024(11) -0.0647(15)
F9 0.0314(9) 0.0531(12) 0.0277(8) -0.0141(9) 0.0067(7) -0.0131(8)
F10 0.0396(10) 0.0284(9) 0.0376(9) -0.0046(8) -0.0130(7) -0.0122(7)
F11 0.0288(9) 0.0376(10) 0.0389(9) -0.0066(8) -0.0052(7) -0.0159(8)
F12 0.0468(10) 0.0329(9) 0.0244(8) -0.0206(8) -0.0002(7) -0.0031(7)
F13 0.0459(10) 0.0335(9) 0.0235(8) -0.0222(8) -0.0066(7) 0.0025(7)
F14 0.0303(9) 0.0336(9) 0.0340(9) -0.0058(7) -0.0038(7) -0.0129(7)
F15 0.0432(10) 0.0267(9) 0.0369(9) -0.0121(8) -0.0074(8) -0.0095(7)
F16 0.0316(9) 0.0392(10) 0.0267(8) -0.0203(8) 0.0007(6) -0.0062(7)
F17 0.0310(9) 0.0457(10) 0.0222(7) -0.0098(8) 0.0029(6) -0.0156(7)
F18 0.0498(11) 0.0405(10) 0.0216(7) -0.0287(9) -0.0012(7) -0.0072(7)
F19 0.0492(10) 0.0350(9) 0.0188(7) -0.0256(8) -0.0023(7) -0.0070(6)
F20 0.0286(8) 0.0472(11) 0.0207(7) -0.0068(8) 0.0001(6) -0.0108(7)
F21 0.0261(8) 0.0446(10) 0.0200(7) -0.0153(7) 0.0020(6) -0.0101(7)
F22 0.0549(11) 0.0262(8) 0.0196(7) -0.0159(8) -0.0032(7) -0.0078(6)
F23 0.0518(11) 0.0271(8) 0.0207(7) -0.0184(8) -0.0025(7) -0.0091(6)
F24 0.0262(8) 0.0632(13) 0.0212(7) -0.0192(9) 0.0008(6) -0.0093(8)
F25 0.0340(9) 0.0434(10) 0.0189(7) -0.0245(8) 0.0023(6) -0.0101(6)
F26 0.0524(11) 0.0278(9) 0.0194(7) -0.0021(8) -0.0029(7) -0.0100(6)
F27 0.0490(11) 0.0258(8) 0.0218(7) -0.0058(8) -0.0026(7) -0.0101(6)
F28 0.0472(11) 0.0623(12) 0.0211(7) -0.0407(10) 0.0035(7) -0.0109(8)
F29 0.0558(11) 0.0370(9) 0.0169(7) -0.0323(9) 0.0033(7) -0.0080(6)
F30 0.0341(9) 0.0486(11) 0.0222(8) 0.0018(8) -0.0019(7) -0.0164(7)
F31 0.0409(10) 0.0439(11) 0.0261(8) 0.0054(9) -0.0065(7) -0.0172(8)
F32 0.0888(16) 0.0385(10) 0.0215(8) -0.0438(11) 0.0037(9) -0.0078(7)
Zn1 0.02239(15) 0.02375(15) 0.01586(13) -0.00966(12) 0.00286(10) -0.00658(11)
Zn2 0.02592(15) 0.02748(16) 0.01473(13) -0.01326(13) 0.00132(10) -0.00631(11)

loop_
_atom_type_symbol
_atom_type_description
_atom_type_scat_dispersion_real
_atom_type_scat_dispersion_imag
_atom_type_scat_source
C C 0.0033 0.0016 'International Tables Vol C Tables 4.2.6.8 and 6.1.1.4'
H H 0.0000 0.0000 'International Tables Vol C Tables 4.2.6.8 and 6.1.1.4'
F F 0.0171 0.0103 'International Tables Vol C Tables 4.2.6.8 and 6.1.1.4'
N N 0.0061 0.0033 'International Tables Vol C Tables 4.2.6.8 and 6.1.1.4'
O O 0.0106 0.0060 'International Tables Vol C Tables 4.2.6.8 and 6.1.1.4'
Zn Zn 0.2839 1.4301 'International Tables Vol C Tables 4.2.6.8 and 6.1.1.4'

loop_
_geom_angle_atom_site_label_1
_geom_angle_atom_site_label_2
_geom_angle_atom_site_label_3
_geom_angle_site_symmetry_1
_geom_angle_site_symmetry_3
_geom_angle
_geom_angle_publ_flag
N1 C1 C2 . . 123.1(3) ?
N1 C1 H1 . . 118.4 ?
C2 C1 H1 . . 118.4 ?
C3 C2 C1 . . 119.2(3) ?
C3 C2 H2 . . 120.4 ?
C1 C2 H2 . . 120.4 ?
C2 C3 C4 . . 119.5(3) ?
C2 C3 H3 . . 120.2 ?
C4 C3 H3 . . 120.2 ?
C3 C4 C12 . . 117.5(3) ?
C3 C4 C5 . . 123.7(3) ?
C12 C4 C5 . . 118.9(3) ?
C6 C5 C4 . . 120.9(3) ?
C6 C5 H5 . . 119.5 ?
C4 C5 H5 . . 119.5 ?
C5 C6 C7 . . 121.7(3) ?
C5 C6 H6 . . 119.1 ?
C7 C6 H6 . . 119.1 ?
C11 C7 C8 . . 117.3(3) ?
C11 C7 C6 . . 118.9(3) ?
C8 C7 C6 . . 123.7(3) ?
C9 C8 C7 . . 120.1(2) ?
C9 C8 H8 . . 120.0 ?
C7 C8 H8 . . 120.0 ?
C8 C9 C10 . . 118.8(3) ?
C8 C9 H9 . . 120.6 ?
C10 C9 H9 . . 120.6 ?
N2 C10 C9 . . 122.5(3) ?
N2 C10 H10 . . 118.8 ?
C9 C10 H10 . . 118.8 ?
N2 C11 C7 . . 122.5(2) ?
N2 C11 C12 . . 118.0(2) ?
C7 C11 C12 . . 119.5(2) ?
N1 C12 C4 . . 122.8(3) ?
N1 C12 C11 . . 117.4(2) ?
C4 C12 C11 . . 119.8(2) ?
N3 C13 C14 . . 123.2(3) ?
N3 C13 H13 . . 118.4 ?
C14 C13 H13 . . 118.4 ?
C15 C14 C13 . . 118.9(3) ?
C15 C14 H14 . . 120.6 ?
C13 C14 H14 . . 120.6 ?
C14 C15 C16 . . 119.6(3) ?
C14 C15 H15 . . 120.2 ?
C16 C15 H15 . . 120.2 ?
C24 C16 C15 . . 117.4(3) ?
C24 C16 C17 . . 119.4(3) ?
C15 C16 C17 . . 123.2(3) ?
C18 C17 C16 . . 120.8(3) ?
C18 C17 H17 . . 119.6 ?
C16 C17 H17 . . 119.6 ?
C17 C18 C19 . . 121.4(3) ?
C17 C18 H18 . . 119.3 ?
C19 C18 H18 . . 119.3 ?
C20 C19 C23 . . 116.9(3) ?
C20 C19 C18 . . 124.0(3) ?
C23 C19 C18 . . 119.2(3) ?
C21 C20 C19 . . 120.1(3) ?
C21 C20 H20 . . 119.9 ?
C19 C20 H20 . . 119.9 ?
C20 C21 C22 . . 119.4(3) ?
C20 C21 H21 . . 120.3 ?
C22 C21 H21 . . 120.3 ?
N4 C22 C21 . . 122.0(3) ?
N4 C22 H22 . . 119.0 ?
C21 C22 H22 . . 119.0 ?
N4 C23 C19 . . 122.7(2) ?
N4 C23 C24 . . 117.8(2) ?
C19 C23 C24 . . 119.5(3) ?
N3 C24 C16 . . 122.7(2) ?
N3 C24 C23 . . 117.5(2) ?
C16 C24 C23 . . 119.7(2) ?
O3 C25 O2 . . 128.4(3) ?
O3 C25 C26 . . 114.4(3) ?
O2 C25 C26 . . 117.2(2) ?
F2 C26 F1 . . 108.4(3) ?
F2 C26 C27 . . 109.4(3) ?
F1 C26 C27 . . 104.3(3) ?
F2 C26 C25 . . 109.6(3) ?
F1 C26 C25 . . 107.5(2) ?
C27 C26 C25 . . 117.2(3) ?
F3 C27 F4 . . 107.6(3) ?
F3 C27 C26 . . 110.9(3) ?
F4 C27 C26 . . 105.7(3) ?
F3 C27 C28 . . 104.1(3) ?
F4 C27 C28 . . 107.8(2) ?
C26 C27 C28 . . 120.2(3) ?
F6 C28 F5 . . 106.1(3) ?
F6 C28 C29 . . 110.7(3) ?
F5 C28 C29 . . 106.5(3) ?
F6 C28 C27 . . 106.0(3) ?
F5 C28 C27 . . 107.5(3) ?
C29 C28 C27 . . 119.4(3) ?
F8 C29 F7 . . 109.8(3) ?
F8 C29 C28 . . 107.9(3) ?
F7 C29 C28 . . 107.2(3) ?
F8 C29 C29 . 2_676 108.7(4) ?
F7 C29 C29 . 2_676 108.4(4) ?
C28 C29 C29 . 2_676 114.8(3) ?
F10 C30 F9 . . 109.3(2) ?
F10 C30 C30 . 2_666 108.3(3) ?
F9 C30 C30 . 2_666 107.6(3) ?
F10 C30 C31 . . 105.1(2) ?
F9 C30 C31 . . 108.6(2) ?
C30 C30 C31 2_666 . 117.8(3) ?
F11 C31 F12 . . 107.9(2) ?
F11 C31 C32 . . 109.2(2) ?
F12 C31 C32 . . 107.9(2) ?
F11 C31 C30 . . 104.4(2) ?
F12 C31 C30 . . 108.1(2) ?
C32 C31 C30 . . 118.9(2) ?
F14 C32 F13 . . 108.9(2) ?
F14 C32 C31 . . 108.2(2) ?
F13 C32 C31 . . 107.9(2) ?
F14 C32 C33 . . 108.8(2) ?
F13 C32 C33 . . 107.9(2) ?
C31 C32 C33 . . 114.9(2) ?
F15 C33 F16 . . 106.7(2) ?
F15 C33 C32 . . 106.1(2) ?
F16 C33 C32 . . 106.3(2) ?
F15 C33 C34 . . 110.2(2) ?
F16 C33 C34 . . 110.7(2) ?
C32 C33 C34 . . 116.4(2) ?
O4 C34 O5 . . 129.9(3) ?
O4 C34 C33 . . 115.1(2) ?
O5 C34 C33 . . 114.9(2) ?
N5 C35 C36 . . 122.2(3) ?
N5 C35 H35 . . 118.9 ?
C36 C35 H35 . . 118.9 ?
C37 C36 C35 . . 119.7(3) ?
C37 C36 H36 . . 120.2 ?
C35 C36 H36 . . 120.2 ?
C36 C37 C38 . . 119.6(3) ?
C36 C37 H37 . . 120.2 ?
C38 C37 H37 . . 120.2 ?
C37 C38 C46 . . 117.0(3) ?
C37 C38 C39 . . 123.4(3) ?
C46 C38 C39 . . 119.6(3) ?
C40 C39 C38 . . 120.9(3) ?
C40 C39 H39 . . 119.5 ?
C38 C39 H39 . . 119.5 ?
C39 C40 C41 . . 121.4(3) ?
C39 C40 H40 . . 119.3 ?
C41 C40 H40 . . 119.3 ?
C42 C41 C45 . . 117.0(3) ?
C42 C41 C40 . . 123.7(3) ?
C45 C41 C40 . . 119.2(3) ?
C43 C42 C41 . . 119.6(3) ?
C43 C42 H42 . . 120.2 ?
C41 C42 H42 . . 120.2 ?
C42 C43 C44 . . 119.5(3) ?
C42 C43 H43 . . 120.3 ?
C44 C43 H43 . . 120.3 ?
N6 C44 C43 . . 122.6(3) ?
N6 C44 H44 . . 118.7 ?
C43 C44 H44 . . 118.7 ?
N6 C45 C41 . . 122.9(3) ?
N6 C45 C46 . . 117.5(2) ?
C41 C45 C46 . . 119.6(2) ?
N5 C46 C38 . . 122.8(3) ?
N5 C46 C45 . . 118.1(2) ?
C38 C46 C45 . . 119.1(3) ?
O10 C47 O9 . . 130.2(3) ?
O10 C47 C48 . . 117.0(2) ?
O9 C47 C48 . . 112.9(2) ?
F18 C48 F17 . . 107.7(2) ?
F18 C48 C49 . . 108.4(2) ?
F17 C48 C49 . . 107.6(2) ?
F18 C48 C47 . . 111.2(2) ?
F17 C48 C47 . . 108.9(2) ?
C49 C48 C47 . . 112.9(2) ?
F19 C49 F20 . . 108.4(2) ?
F19 C49 C48 . . 109.1(2) ?
F20 C49 C48 . . 107.6(2) ?
F19 C49 C50 . . 108.3(2) ?
F20 C49 C50 . . 108.8(2) ?
C48 C49 C50 . . 114.4(2) ?
F21 C50 F22 . . 108.3(2) ?
F21 C50 C49 . . 108.9(2) ?
F22 C50 C49 . . 108.4(2) ?
F21 C50 C51 . . 108.5(2) ?
F22 C50 C51 . . 108.2(2) ?
C49 C50 C51 . . 114.3(2) ?
F23 C51 F24 . . 109.2(2) ?
F23 C51 C52 . . 108.6(2) ?
F24 C51 C52 . . 108.7(2) ?
F23 C51 C50 . . 108.8(2) ?
F24 C51 C50 . . 108.6(2) ?
C52 C51 C50 . . 113.0(2) ?
F26 C52 F25 . . 108.6(2) ?
F26 C52 C53 . . 108.8(2) ?
F25 C52 C53 . . 107.6(2) ?
F26 C52 C51 . . 108.5(2) ?
F25 C52 C51 . . 107.76(19) ?
C53 C52 C51 . . 115.4(2) ?
F27 C53 F28 . . 108.4(2) ?
F27 C53 C52 . . 108.5(2) ?
F28 C53 C52 . . 108.8(2) ?
F27 C53 C54 . . 109.4(2) ?
F28 C53 C54 . . 108.9(2) ?
C52 C53 C54 . . 112.7(2) ?
F29 C54 F30 . . 108.5(2) ?
F29 C54 C55 . . 108.4(2) ?
F30 C54 C55 . . 108.2(2) ?
F29 C54 C53 . . 107.96(19) ?
F30 C54 C53 . . 107.8(2) ?
C55 C54 C53 . . 115.8(2) ?
F31 C55 F32 . . 107.7(2) ?
F31 C55 C54 . . 108.9(2) ?
F32 C55 C54 . . 106.9(2) ?
F31 C55 C56 . . 109.1(2) ?
F32 C55 C56 . . 110.9(2) ?
C54 C55 C56 . . 113.2(2) ?
O12 C56 O11 . . 129.3(2) ?
O12 C56 C55 . . 115.4(2) ?
O11 C56 C55 . . 115.4(2) ?
C1 N1 C12 . . 117.9(2) ?
C1 N1 Zn1 . . 130.6(2) ?
C12 N1 Zn1 . . 111.09(17) ?
C10 N2 C11 . . 118.8(2) ?
C10 N2 Zn1 . . 127.32(18) ?
C11 N2 Zn1 . . 112.58(17) ?
C13 N3 C24 . . 118.1(2) ?
C13 N3 Zn1 . . 128.79(19) ?
C24 N3 Zn1 . . 112.85(16) ?
C22 N4 C23 . . 118.9(2) ?
C22 N4 Zn1 . . 126.0(2) ?
C23 N4 Zn1 . . 115.05(16) ?
C35 N5 C46 . . 118.7(2) ?
C35 N5 Zn2 . . 127.7(2) ?
C46 N5 Zn2 . . 112.97(17) ?
C44 N6 C45 . . 118.4(2) ?
C44 N6 Zn2 . . 129.24(19) ?
C45 N6 Zn2 . . 111.99(17) ?
Zn1 O1 H1A . . 121(3) ?
Zn1 O1 H1B . . 114(3) ?
H1A O1 H1B . . 113(4) ?
C25 O2 Zn1 . . 119.72(17) ?
Zn2 O6 H6A . . 113(3) ?
Zn2 O6 H6B . . 118(3) ?
H6A O6 H6B . . 105(4) ?
Zn2 O7 H7A . . 111(3) ?
Zn2 O7 H7B . . 120(3) ?
H7A O7 H7B . . 104(4) ?
Zn2 O8 H8A . . 111(3) ?
Zn2 O8 H8B . . 120(3) ?
H8A O8 H8B . . 109(4) ?
C47 O9 Zn2 . . 127.12(17) ?
H13A O13 H13B . . 106(4) ?
H14A O14 H14B . . 102(6) ?
O2 Zn1 N2 . . 103.70(8) y
O2 Zn1 N4 . . 92.33(9) y
N2 Zn1 N4 . . 160.24(9) y
O2 Zn1 O1 . . 91.47(8) y
N2 Zn1 O1 . . 97.71(8) y
N4 Zn1 O1 . . 93.28(8) y
O2 Zn1 N1 . . 94.92(9) y
N2 Zn1 N1 . . 77.40(8) y
N4 Zn1 N1 . . 89.95(8) y
O1 Zn1 N1 . . 172.71(8) y
O2 Zn1 N3 . . 167.92(8) y
N2 Zn1 N3 . . 88.03(8) y
N4 Zn1 N3 . . 76.81(8) y
O1 Zn1 N3 . . 84.00(8) y
N1 Zn1 N3 . . 90.39(8) y
O6 Zn2 O9 . . 95.59(8) y
O6 Zn2 O8 . . 87.90(8) y
O9 Zn2 O8 . . 91.13(8) y
O6 Zn2 N5 . . 171.75(9) y
O9 Zn2 N5 . . 90.90(8) y
O8 Zn2 N5 . . 86.88(9) y
O6 Zn2 O7 . . 88.76(8) y
O9 Zn2 O7 . . 90.83(8) y
O8 Zn2 O7 . . 176.28(7) y
N5 Zn2 O7 . . 96.25(9) y
O6 Zn2 N6 . . 95.67(8) y
O9 Zn2 N6 . . 168.64(8) y
O8 Zn2 N6 . . 87.75(8) y
N5 Zn2 N6 . . 77.75(9) y
O7 Zn2 N6 . . 90.95(8) y

loop_
_geom_bond_atom_site_label_1
_geom_bond_atom_site_label_2
_geom_bond_site_symmetry_2
_geom_bond_distance
_geom_bond_publ_flag
C1 N1 . 1.331(4) ?
C1 C2 . 1.401(4) ?
C1 H1 . 0.93 ?
C2 C3 . 1.368(5) ?
C2 H2 . 0.93 ?
C3 C4 . 1.407(4) ?
C3 H3 . 0.93 ?
C4 C12 . 1.409(4) ?
C4 C5 . 1.430(4) ?
C5 C6 . 1.345(5) ?
C5 H5 . 0.93 ?
C6 C7 . 1.431(4) ?
C6 H6 . 0.93 ?
C7 C11 . 1.401(4) ?
C7 C8 . 1.412(4) ?
C8 C9 . 1.368(4) ?
C8 H8 . 0.93 ?
C9 C10 . 1.405(4) ?
C9 H9 . 0.93 ?
C10 N2 . 1.330(3) ?
C10 H10 . 0.93 ?
C11 N2 . 1.360(3) ?
C11 C12 . 1.440(4) ?
C12 N1 . 1.358(3) ?
C13 N3 . 1.331(3) ?
C13 C14 . 1.395(4) ?
C13 H13 . 0.93 ?
C14 C15 . 1.373(4) ?
C14 H14 . 0.93 ?
C15 C16 . 1.409(4) ?
C15 H15 . 0.93 ?
C16 C24 . 1.403(4) ?
C16 C17 . 1.435(4) ?
C17 C18 . 1.346(4) ?
C17 H17 . 0.93 ?
C18 C19 . 1.434(4) ?
C18 H18 . 0.93 ?
C19 C20 . 1.404(4) ?
C19 C23 . 1.407(4) ?
C20 C21 . 1.363(5) ?
C20 H20 . 0.93 ?
C21 C22 . 1.405(4) ?
C21 H21 . 0.93 ?
C22 N4 . 1.326(3) ?
C22 H22 . 0.93 ?
C23 N4 . 1.354(4) ?
C23 C24 . 1.441(4) ?
C24 N3 . 1.357(3) ?
C25 O3 . 1.227(3) ?
C25 O2 . 1.243(4) ?
C25 C26 . 1.549(4) ?
C26 F2 . 1.329(4) ?
C26 F1 . 1.389(4) ?
C26 C27 . 1.522(4) ?
C27 F3 . 1.335(4) ?
C27 F4 . 1.369(4) ?
C27 C28 . 1.569(4) ?
C28 F6 . 1.333(4) ?
C28 F5 . 1.367(4) ?
C28 C29 . 1.522(5) ?
C29 F8 . 1.343(4) ?
C29 F7 . 1.347(4) ?
C29 C29 2_676 1.566(6) ?
C30 F10 . 1.346(3) ?
C30 F9 . 1.351(3) ?
C30 C30 2_666 1.539(6) ?
C30 C31 . 1.564(4) ?
C31 F11 . 1.340(3) ?
C31 F12 . 1.343(3) ?
C31 C32 . 1.541(4) ?
C32 F14 . 1.347(3) ?
C32 F13 . 1.346(3) ?
C32 C33 . 1.549(4) ?
C33 F15 . 1.350(3) ?
C33 F16 . 1.362(3) ?
C33 C34 . 1.561(4) ?
C34 O4 . 1.237(3) ?
C34 O5 . 1.239(3) ?
C35 N5 . 1.326(3) ?
C35 C36 . 1.407(4) ?
C35 H35 . 0.93 ?
C36 C37 . 1.358(5) ?
C36 H36 . 0.93 ?
C37 C38 . 1.411(4) ?
C37 H37 . 0.93 ?
C38 C46 . 1.415(4) ?
C38 C39 . 1.427(5) ?
C39 C40 . 1.349(5) ?
C39 H39 . 0.93 ?
C40 C41 . 1.428(4) ?
C40 H40 . 0.93 ?
C41 C42 . 1.403(4) ?
C41 C45 . 1.411(4) ?
C42 C43 . 1.374(4) ?
C42 H42 . 0.93 ?
C43 C44 . 1.395(4) ?
C43 H43 . 0.93 ?
C44 N6 . 1.328(3) ?
C44 H44 . 0.93 ?
C45 N6 . 1.357(3) ?
C45 C46 . 1.440(4) ?
C46 N5 . 1.346(4) ?
C47 O10 . 1.226(4) ?
C47 O9 . 1.256(3) ?
C47 C48 . 1.562(4) ?
C48 F18 . 1.346(3) ?
C48 F17 . 1.357(3) ?
C48 C49 . 1.548(3) ?
C49 F19 . 1.342(3) ?
C49 F20 . 1.349(3) ?
C49 C50 . 1.557(3) ?
C50 F21 . 1.338(3) ?
C50 F22 . 1.349(3) ?
C50 C51 . 1.558(3) ?
C51 F23 . 1.339(3) ?
C51 F24 . 1.342(3) ?
C51 C52 . 1.553(3) ?
C52 F26 . 1.338(3) ?
C52 F25 . 1.346(3) ?
C52 C53 . 1.553(3) ?
C53 F27 . 1.338(3) ?
C53 F28 . 1.345(3) ?
C53 C54 . 1.559(3) ?
C54 F29 . 1.340(3) ?
C54 F30 . 1.345(3) ?
C54 C55 . 1.541(4) ?
C55 F31 . 1.343(3) ?
C55 F32 . 1.359(3) ?
C55 C56 . 1.557(3) ?
C56 O12 . 1.237(3) ?
C56 O11 . 1.246(3) ?
N1 Zn1 . 2.197(2) y
N2 Zn1 . 2.126(2) y
N3 Zn1 . 2.206(2) y
N4 Zn1 . 2.138(2) y
N5 Zn2 . 2.136(2) y
N6 Zn2 . 2.168(2) y
O1 Zn1 . 2.1532(19) y
O1 H1A . 0.824(18) ?
O1 H1B . 0.833(18) ?
O2 Zn1 . 2.040(2) y
O6 Zn2 . 2.0587(18) y
O6 H6A . 0.823(18) ?
O6 H6B . 0.818(18) ?
O7 Zn2 . 2.144(2) y
O7 H7A . 0.840(19) ?
O7 H7B . 0.826(18) ?
O8 Zn2 . 2.113(2) y
O8 H8A . 0.826(19) ?
O8 H8B . 0.820(19) ?
O9 Zn2 . 2.0980(18) y
O13 H13A . 0.822(19) ?
O13 H13B . 0.819(19) ?
O14 H14A . 0.83(2) ?
O14 H14B . 0.82(2) ?

loop_
_geom_hbond_atom_site_label_D
_geom_hbond_atom_site_label_H
_geom_hbond_atom_site_label_A
_geom_hbond_site_symmetry_A
_geom_hbond_distance_DH
_geom_hbond_distance_HA
_geom_hbond_distance_DA
_geom_hbond_angle_DHA
O1 H1A O11 1_655 0.82(2) 2.13(3) 2.833(3) 143(3)
O1 H1A O3 . 0.82(2) 2.55(3) 3.003(3) 116(3)
O1 H1A F29 1_655 0.82(2) 2.54(3) 3.133(2) 130(3)
O1 H1B O4 2_766 0.83(2) 2.01(2) 2.834(3) 168(4)
O6 H6A O4 2_667 0.82(2) 1.87(2) 2.661(3) 162(4)
O6 H6B O11 1_556 0.82(2) 1.90(2) 2.706(3) 168(4)
O7 H7A O10 . 0.84(2) 1.96(3) 2.706(3) 148(4)
O7 H7B O5 2_667 0.83(2) 1.95(2) 2.776(3) 176(4)
O8 H8A O13 . 0.83(2) 1.88(2) 2.698(3) 171(4)
O8 H8B O12 1_556 0.82(2) 1.93(2) 2.724(3) 163(4)
O13 H13A O3 2_676 0.82(2) 1.99(2) 2.806(3) 170(4)
O13 H13B O9 . 0.82(2) 2.29(3) 2.991(3) 143(4)
O13 H13B F17 . 0.82(2) 2.50(3) 3.151(3) 137(4)
O14 H14A O7 . 0.83(2) 2.12(3) 2.930(4) 163(6)
O14 H14B O5 . 0.82(2) 2.17(3) 2.955(4) 159(6)
C13 H13 Cg1 1_555 0.93 2.84 3.613(3) 142

loop_
_geom_torsion_atom_site_label_1
_geom_torsion_atom_site_label_2
_geom_torsion_atom_site_label_3
_geom_torsion_atom_site_label_4
_geom_torsion_site_symmetry_1
_geom_torsion_site_symmetry_4
_geom_torsion
N1 C1 C2 C3 . . 2.5(5)
C1 C2 C3 C4 . . -1.9(5)
C2 C3 C4 C12 . . -0.4(4)
C2 C3 C4 C5 . . 179.9(3)
C3 C4 C5 C6 . . 178.4(3)
C12 C4 C5 C6 . . -1.2(4)
C4 C5 C6 C7 . . -2.9(5)
C5 C6 C7 C11 . . 3.9(4)
C5 C6 C7 C8 . . -173.6(3)
C11 C7 C8 C9 . . -0.9(4)
C6 C7 C8 C9 . . 176.5(3)
C7 C8 C9 C10 . . 1.7(4)
C8 C9 C10 N2 . . -0.4(4)
C8 C7 C11 N2 . . -1.1(4)
C6 C7 C11 N2 . . -178.7(2)
C8 C7 C11 C12 . . 176.8(2)
C6 C7 C11 C12 . . -0.8(4)
C3 C4 C12 N1 . . 2.5(4)
C5 C4 C12 N1 . . -177.8(3)
C3 C4 C12 C11 . . -175.4(3)
C5 C4 C12 C11 . . 4.3(4)
N2 C11 C12 N1 . . -3.3(4)
C7 C11 C12 N1 . . 178.7(2)
N2 C11 C12 C4 . . 174.8(2)
C7 C11 C12 C4 . . -3.2(4)
N3 C13 C14 C15 . . 1.3(4)
C13 C14 C15 C16 . . -0.2(4)
C14 C15 C16 C24 . . -1.6(4)
C14 C15 C16 C17 . . -179.0(3)
C24 C16 C17 C18 . . -2.4(4)
C15 C16 C17 C18 . . 174.9(3)
C16 C17 C18 C19 . . -0.5(5)
C17 C18 C19 C20 . . -176.5(3)
C17 C18 C19 C23 . . 2.7(4)
C23 C19 C20 C21 . . 1.8(4)
C18 C19 C20 C21 . . -179.0(3)
C19 C20 C21 C22 . . -1.3(4)
C20 C21 C22 N4 . . -0.6(4)
C20 C19 C23 N4 . . -0.5(4)
C18 C19 C23 N4 . . -179.8(2)
C20 C19 C23 C24 . . 177.3(2)
C18 C19 C23 C24 . . -2.0(4)
C15 C16 C24 N3 . . 2.5(4)
C17 C16 C24 N3 . . 179.9(2)
C15 C16 C24 C23 . . -174.4(2)
C17 C16 C24 C23 . . 3.0(4)
N4 C23 C24 N3 . . 0.0(3)
C19 C23 C24 N3 . . -177.9(2)
N4 C23 C24 C16 . . 177.1(2)
C19 C23 C24 C16 . . -0.9(4)
O3 C25 C26 F2 . . -55.7(4)
O2 C25 C26 F2 . . 122.0(3)
O3 C25 C26 F1 . . 61.9(4)
O2 C25 C26 F1 . . -120.3(3)
O3 C25 C26 C27 . . 178.9(3)
O2 C25 C26 C27 . . -3.3(4)
F2 C26 C27 F3 . . -175.3(3)
F1 C26 C27 F3 . . 68.9(3)
C25 C26 C27 F3 . . -49.8(4)
F2 C26 C27 F4 . . -58.9(3)
F1 C26 C27 F4 . . -174.7(2)
C25 C26 C27 F4 . . 66.6(3)
F2 C26 C27 C28 . . 63.2(4)
F1 C26 C27 C28 . . -52.7(4)
C25 C26 C27 C28 . . -171.4(3)
F3 C27 C28 F6 . . 61.9(3)
F4 C27 C28 F6 . . -52.2(3)
C26 C27 C28 F6 . . -173.3(3)
F3 C27 C28 F5 . . -51.2(3)
F4 C27 C28 F5 . . -165.3(2)
C26 C27 C28 F5 . . 73.6(4)
F3 C27 C28 C29 . . -172.5(3)
F4 C27 C28 C29 . . 73.4(4)
C26 C27 C28 C29 . . -47.6(4)
F6 C28 C29 F8 . . 76.6(3)
F5 C28 C29 F8 . . -168.5(2)
C27 C28 C29 F8 . . -46.7(4)
F6 C28 C29 F7 . . -165.2(3)
F5 C28 C29 F7 . . -50.3(3)
C27 C28 C29 F7 . . 71.4(4)
F6 C28 C29 C29 . 2_676 -44.8(5)
F5 C28 C29 C29 . 2_676 70.1(4)
C27 C28 C29 C29 . 2_676 -168.1(3)
F10 C30 C31 F11 . . 65.8(3)
F9 C30 C31 F11 . . -51.0(3)
C30 C30 C31 F11 2_666 . -173.6(3)
F10 C30 C31 F12 . . -48.9(3)
F9 C30 C31 F12 . . -165.7(2)
C30 C30 C31 F12 2_666 . 71.7(4)
F10 C30 C31 C32 . . -172.3(2)
F9 C30 C31 C32 . . 70.9(3)
C30 C30 C31 C32 2_666 . -51.6(4)
F11 C31 C32 F14 . . -162.7(2)
F12 C31 C32 F14 . . -45.7(3)
C30 C31 C32 F14 . . 77.8(3)
F11 C31 C32 F13 . . 79.6(3)
F12 C31 C32 F13 . . -163.4(2)
C30 C31 C32 F13 . . -39.9(3)
F11 C31 C32 C33 . . -40.8(3)
F12 C31 C32 C33 . . 76.2(3)
C30 C31 C32 C33 . . -160.3(2)
F14 C32 C33 F15 . . -49.3(3)
F13 C32 C33 F15 . . 68.7(3)
C31 C32 C33 F15 . . -170.9(2)
F14 C32 C33 F16 . . -162.6(2)
F13 C32 C33 F16 . . -44.6(3)
C31 C32 C33 F16 . . 75.8(3)
F14 C32 C33 C34 . . 73.6(3)
F13 C32 C33 C34 . . -168.3(2)
C31 C32 C33 C34 . . -47.9(3)
F15 C33 C34 O4 . . -135.3(2)
F16 C33 C34 O4 . . -17.5(3)
C32 C33 C34 O4 . . 103.9(3)
F15 C33 C34 O5 . . 45.3(3)
F16 C33 C34 O5 . . 163.1(2)
C32 C33 C34 O5 . . -75.4(3)
N5 C35 C36 C37 . . -1.8(5)
C35 C36 C37 C38 . . 1.5(5)
C36 C37 C38 C46 . . 0.3(4)
C36 C37 C38 C39 . . 179.2(3)
C37 C38 C39 C40 . . -175.8(3)
C46 C38 C39 C40 . . 3.0(4)
C38 C39 C40 C41 . . -1.0(5)
C39 C40 C41 C42 . . 178.6(3)
C39 C40 C41 C45 . . -2.0(4)
C45 C41 C42 C43 . . -1.6(4)
C40 C41 C42 C43 . . 177.9(3)
C41 C42 C43 C44 . . 0.0(5)
C42 C43 C44 N6 . . 1.0(5)
C42 C41 C45 N6 . . 2.5(4)
C40 C41 C45 N6 . . -177.0(3)
C42 C41 C45 C46 . . -177.7(3)
C40 C41 C45 C46 . . 2.8(4)
C37 C38 C46 N5 . . -2.2(4)
C39 C38 C46 N5 . . 178.8(3)
C37 C38 C46 C45 . . 176.8(3)
C39 C38 C46 C45 . . -2.1(4)
N6 C45 C46 N5 . . -1.8(4)
C41 C45 C46 N5 . . 178.3(3)
N6 C45 C46 C38 . . 179.1(2)
C41 C45 C46 C38 . . -0.8(4)
O10 C47 C48 F18 . . 12.5(3)
O9 C47 C48 F18 . . -167.7(2)
O10 C47 C48 F17 . . 130.9(3)
O9 C47 C48 F17 . . -49.3(3)
O10 C47 C48 C49 . . -109.6(3)
O9 C47 C48 C49 . . 70.3(3)
F18 C48 C49 F19 . . 165.9(2)
F17 C48 C49 F19 . . 49.7(3)
C47 C48 C49 F19 . . -70.5(3)
F18 C48 C49 F20 . . -76.7(3)
F17 C48 C49 F20 . . 167.2(2)
C47 C48 C49 F20 . . 46.9(3)
F18 C48 C49 C50 . . 44.4(3)
F17 C48 C49 C50 . . -71.8(3)
C47 C48 C49 C50 . . 168.0(2)
F19 C49 C50 F21 . . -80.2(3)
F20 C49 C50 F21 . . 162.2(2)
C48 C49 C50 F21 . . 41.8(3)
F19 C49 C50 F22 . . 162.2(2)
F20 C49 C50 F22 . . 44.6(3)
C48 C49 C50 F22 . . -75.8(3)
F19 C49 C50 C51 . . 41.4(3)
F20 C49 C50 C51 . . -76.2(3)
C48 C49 C50 C51 . . 163.3(2)
F21 C50 C51 F23 . . 47.1(3)
F22 C50 C51 F23 . . 164.4(2)
C49 C50 C51 F23 . . -74.7(3)
F21 C50 C51 F24 . . 165.9(2)
F22 C50 C51 F24 . . -76.9(3)
C49 C50 C51 F24 . . 44.1(3)
F21 C50 C51 C52 . . -73.5(3)
F22 C50 C51 C52 . . 43.8(3)
C49 C50 C51 C52 . . 164.7(2)
F23 C51 C52 F26 . . 165.5(2)
F24 C51 C52 F26 . . 46.8(3)
C50 C51 C52 F26 . . -73.8(3)
F23 C51 C52 F25 . . -77.1(3)
F24 C51 C52 F25 . . 164.3(2)
C50 C51 C52 F25 . . 43.7(3)
F23 C51 C52 C53 . . 43.2(3)
F24 C51 C52 C53 . . -75.4(3)
C50 C51 C52 C53 . . 164.0(2)
F26 C52 C53 F27 . . 162.4(2)
F25 C52 C53 F27 . . 44.9(3)
C51 C52 C53 F27 . . -75.5(3)
F26 C52 C53 F28 . . -79.9(3)
F25 C52 C53 F28 . . 162.6(2)
C51 C52 C53 F28 . . 42.3(3)
F26 C52 C53 C54 . . 41.1(3)
F25 C52 C53 C54 . . -76.4(3)
C51 C52 C53 C54 . . 163.2(2)
F27 C53 C54 F29 . . -84.2(3)
F28 C53 C54 F29 . . 157.4(2)
C52 C53 C54 F29 . . 36.6(3)
F27 C53 C54 F30 . . 158.8(2)
F28 C53 C54 F30 . . 40.4(3)
C52 C53 C54 F30 . . -80.4(3)
F27 C53 C54 C55 . . 37.5(3)
F28 C53 C54 C55 . . -80.9(3)
C52 C53 C54 C55 . . 158.3(2)
F29 C54 C55 F31 . . 48.7(3)
F30 C54 C55 F31 . . 166.2(2)
C53 C54 C55 F31 . . -72.7(3)
F29 C54 C55 F32 . . 164.8(2)
F30 C54 C55 F32 . . -77.8(3)
C53 C54 C55 F32 . . 43.3(3)
F29 C54 C55 C56 . . -72.8(3)
F30 C54 C55 C56 . . 44.7(3)
C53 C54 C55 C56 . . 165.8(2)
F31 C55 C56 O12 . . 105.3(3)
F32 C55 C56 O12 . . -13.1(4)
C54 C55 C56 O12 . . -133.3(3)
F31 C55 C56 O11 . . -73.9(3)
F32 C55 C56 O11 . . 167.6(2)
C54 C55 C56 O11 . . 47.4(3)
C2 C1 N1 C12 . . -0.4(4)
C2 C1 N1 Zn1 . . -171.8(2)
C4 C12 N1 C1 . . -2.1(4)
C11 C12 N1 C1 . . 175.9(3)
C4 C12 N1 Zn1 . . 170.9(2)
C11 C12 N1 Zn1 . . -11.1(3)
C9 C10 N2 C11 . . -1.7(4)
C9 C10 N2 Zn1 . . 164.3(2)
C7 C11 N2 C10 . . 2.4(4)
C12 C11 N2 C10 . . -175.6(2)
C7 C11 N2 Zn1 . . -165.5(2)
C12 C11 N2 Zn1 . . 16.5(3)
C14 C13 N3 C24 . . -0.5(4)
C14 C13 N3 Zn1 . . 172.9(2)
C16 C24 N3 C13 . . -1.4(4)
C23 C24 N3 C13 . . 175.5(2)
C16 C24 N3 Zn1 . . -175.9(2)
C23 C24 N3 Zn1 . . 1.0(3)
C21 C22 N4 C23 . . 1.9(4)
C21 C22 N4 Zn1 . . -175.95(19)
C19 C23 N4 C22 . . -1.3(4)
C24 C23 N4 C22 . . -179.1(2)
C19 C23 N4 Zn1 . . 176.8(2)
C24 C23 N4 Zn1 . . -1.1(3)
C36 C35 N5 C46 . . -0.1(5)
C36 C35 N5 Zn2 . . 170.7(2)
C38 C46 N5 C35 . . 2.1(4)
C45 C46 N5 C35 . . -177.0(3)
C38 C46 N5 Zn2 . . -169.9(2)
C45 C46 N5 Zn2 . . 11.0(3)
C43 C44 N6 C45 . . -0.2(4)
C43 C44 N6 Zn2 . . -172.2(2)
C41 C45 N6 C44 . . -1.6(4)
C46 C45 N6 C44 . . 178.6(3)
C41 C45 N6 Zn2 . . 171.7(2)
C46 C45 N6 Zn2 . . -8.1(3)
O3 C25 O2 Zn1 . . -14.9(4)
C26 C25 O2 Zn1 . . 167.7(2)
O10 C47 O9 Zn2 . . -7.1(4)
C48 C47 O9 Zn2 . . 173.13(16)
C25 O2 Zn1 N2 . . -38.8(2)
C25 O2 Zn1 N4 . . 152.8(2)
C25 O2 Zn1 O1 . . 59.5(2)
C25 O2 Zn1 N1 . . -117.0(2)
C25 O2 Zn1 N3 . . 127.2(4)
C10 N2 Zn1 O2 . . 84.7(2)
C11 N2 Zn1 O2 . . -108.61(18)
C10 N2 Zn1 N4 . . -132.0(3)
C11 N2 Zn1 N4 . . 34.8(3)
C10 N2 Zn1 O1 . . -8.8(2)
C11 N2 Zn1 O1 . . 157.97(17)
C10 N2 Zn1 N1 . . 176.7(2)
C11 N2 Zn1 N1 . . -16.55(17)
C10 N2 Zn1 N3 . . -92.4(2)
C11 N2 Zn1 N3 . . 74.30(18)
C22 N4 Zn1 O2 . . 4.4(2)
C23 N4 Zn1 O2 . . -173.46(18)
C22 N4 Zn1 N2 . . -140.1(3)
C23 N4 Zn1 N2 . . 42.0(3)
C22 N4 Zn1 O1 . . 96.0(2)
C23 N4 Zn1 O1 . . -81.85(18)
C22 N4 Zn1 N1 . . -90.5(2)
C23 N4 Zn1 N1 . . 91.61(18)
C22 N4 Zn1 N3 . . 179.1(2)
C23 N4 Zn1 N3 . . 1.20(17)
C1 N1 Zn1 O2 . . -70.4(3)
C12 N1 Zn1 O2 . . 117.75(18)
C1 N1 Zn1 N2 . . -173.4(3)
C12 N1 Zn1 N2 . . 14.79(18)
C1 N1 Zn1 N4 . . 21.9(3)
C12 N1 Zn1 N4 . . -149.91(19)
C1 N1 Zn1 N3 . . 98.7(3)
C12 N1 Zn1 N3 . . -73.11(18)
C13 N3 Zn1 O2 . . -148.6(4)
C24 N3 Zn1 O2 . . 25.2(5)
C13 N3 Zn1 N2 . . 17.8(2)
C24 N3 Zn1 N2 . . -168.42(18)
C13 N3 Zn1 N4 . . -175.0(2)
C24 N3 Zn1 N4 . . -1.18(17)
C13 N3 Zn1 O1 . . -80.1(2)
C24 N3 Zn1 O1 . . 93.62(17)
C13 N3 Zn1 N1 . . 95.2(2)
C24 N3 Zn1 N1 . . -91.04(18)
C47 O9 Zn2 O6 . . -68.2(2)
C47 O9 Zn2 O8 . . -156.2(2)
C47 O9 Zn2 N5 . . 116.9(2)
C47 O9 Zn2 O7 . . 20.6(2)
C47 O9 Zn2 N6 . . 119.6(4)
C35 N5 Zn2 O9 . . -3.1(3)
C46 N5 Zn2 O9 . . 168.1(2)
C35 N5 Zn2 O8 . . -94.2(3)
C46 N5 Zn2 O8 . . 77.0(2)
C35 N5 Zn2 O7 . . 87.8(3)
C46 N5 Zn2 O7 . . -101.0(2)
C35 N5 Zn2 N6 . . 177.5(3)
C46 N5 Zn2 N6 . . -11.37(19)
C44 N6 Zn2 O6 . . 7.8(3)
C45 N6 Zn2 O6 . . -164.61(18)
C44 N6 Zn2 O9 . . 180.0(4)
C45 N6 Zn2 O9 . . 7.6(5)
C44 N6 Zn2 O8 . . 95.4(2)
C45 N6 Zn2 O8 . . -76.94(19)
C44 N6 Zn2 N5 . . -177.3(3)
C45 N6 Zn2 N5 . . 10.36(18)
C44 N6 Zn2 O7 . . -81.1(2)
C45 N6 Zn2 O7 . . 106.54(19)
